data_1554941
loop_
_publ_author_name
'Koy, Maximilian'
'Engle, Keary M.'
'Henling, Lawrence M.'
'Takase, Michael K.'
'Grubbs, Robert H.'

_publ_section_title
;
 Synthesis of substituted dihydrobenzofurans via tandem S(N)Ar/5-exo-trig
 cyclization.
;
_journal_issue 8
_journal_name_full 'Organic letters'
_journal_page_first 1986
_journal_page_last 1989
_journal_paper_doi 10.1021/acs.orglett.5b00743
_journal_volume 17
_journal_year 2015
_chemical_formula_sum 'C39 H30 Cl N O'
_chemical_formula_weight 564.09
_space_group_crystal_system monoclinic
_space_group_IT_number 14
_space_group_name_Hall '-P 2yn'
_space_group_name_H-M_alt 'P 1 21/n 1'
_atom_sites_solution_hydrogens mixed
_atom_sites_solution_primary direct
_atom_sites_solution_secondary difmap
_audit_creation_method SHELXL-2014/6
_cell_angle_alpha 90
_cell_angle_beta 110.0396(11)
_cell_angle_gamma 90
_cell_formula_units_Z 4
_cell_length_a 14.7817(5)
_cell_length_b 10.4931(3)
_cell_length_c 20.1054(7)
_cell_measurement_reflns_used 9423
_cell_measurement_temperature 160(2)
_cell_measurement_theta_max 34.19
_cell_measurement_theta_min 2.43
_cell_volume 2929.66(17)
_computing_cell_refinement 'SAINT v8.34A (Bruker-AXS, 2007)'
_computing_data_collection 'APEX2 v2014.7-1 (Bruker-AXS, 2014)'
_computing_data_reduction 'SAINT v8.34A (Bruker-AXS, 2007)'
_computing_molecular_graphics 'Bruker SHELXTL'
_computing_publication_material 'Bruker SHELXTL'
_computing_structure_refinement 'SHELXL-2014/6 (Sheldrick, 2014)'
_computing_structure_solution 'SHELXS-2013/1 (Sheldrick, 2013)'
_diffrn_ambient_temperature 160(2)
_diffrn_detector_area_resol_mean 10.24
_diffrn_measured_fraction_theta_full 0.998
_diffrn_measured_fraction_theta_max 0.999
_diffrn_measurement_device_type 'Bruker D8 VENTURE Kappa Duo PHOTON 100 CMOS'
_diffrn_measurement_method '\f and \w scans'
_diffrn_radiation_type MoK\a
_diffrn_radiation_wavelength 0.71073
_diffrn_reflns_av_R_equivalents 0.0530
_diffrn_reflns_av_unetI/netI 0.0261
_diffrn_reflns_Laue_measured_fraction_full 0.998
_diffrn_reflns_Laue_measured_fraction_max 0.999
_diffrn_reflns_limit_h_max 21
_diffrn_reflns_limit_h_min -21
_diffrn_reflns_limit_k_max 14
_diffrn_reflns_limit_k_min -14
_diffrn_reflns_limit_l_max 28
_diffrn_reflns_limit_l_min -28
_diffrn_reflns_number 118977
_diffrn_reflns_point_group_measured_fraction_full 0.998
_diffrn_reflns_point_group_measured_fraction_max 0.999
_diffrn_reflns_theta_full 25.242
_diffrn_reflns_theta_max 30.503
_diffrn_reflns_theta_min 2.449
_diffrn_source 'I\mS HB micro-focus sealed tube'
_exptl_absorpt_coefficient_mu 0.163
_exptl_absorpt_correction_T_max 0.7471
_exptl_absorpt_correction_T_min 0.7196
_exptl_absorpt_correction_type multi-scan
_exptl_absorpt_process_details 'SADABS-2014/3 (Sheldrick, 2014)'
_exptl_crystal_colour colourless
_exptl_crystal_density_diffrn 1.279
_exptl_crystal_density_method 'not measured'
_exptl_crystal_description Block
_exptl_crystal_F_000 1184
_exptl_crystal_size_max 0.200
_exptl_crystal_size_mid 0.200
_exptl_crystal_size_min 0.200
_refine_diff_density_max 0.694
_refine_diff_density_min -0.577
_refine_diff_density_rms 0.176
_refine_ls_extinction_method none
_refine_ls_goodness_of_fit_ref 1.079
_refine_ls_hydrogen_treatment mixed
_refine_ls_matrix_type full
_refine_ls_number_parameters 382
_refine_ls_number_reflns 8923
_refine_ls_number_restraints 1
_refine_ls_restrained_S_all 1.079
_refine_ls_R_factor_all 0.0729
_refine_ls_R_factor_gt 0.0530
_refine_ls_shift/su_max 0.001
_refine_ls_shift/su_mean 0.000
_refine_ls_structure_factor_coef Fsqd
_refine_ls_weighting_details 'w=1/[\s^2^(Fo^2^)+(0.0745P)^2^+1.3587P] where P=(Fo^2^+2Fc^2^)/3'
_refine_ls_weighting_scheme calc
_refine_ls_wR_factor_gt 0.1360
_refine_ls_wR_factor_ref 0.1495
_reflns_Friedel_coverage 0.000
_reflns_number_gt 7125
_reflns_number_total 8923
_reflns_threshold_expression 'I > 2\s(I)'
_cod_data_source_file ol5b00743_si_003.cif
_cod_data_source_block P14056
_cod_original_sg_symbol_H-M 'P 21/n'
_cod_database_code 1554941
_shelx_space_group_comment
; 
The symmetry employed for this shelxl refinement is uniquely defined 
by the following loop, which should always be used as a source of 
symmetry information in preference to the above space-group names. 
They are only intended as comments. 
;
_shelx_estimated_absorpt_t_min 0.968
_shelx_estimated_absorpt_t_max 0.968
_shelxl_version_number 2014/6

loop_
_space_group_symop_operation_xyz
'x, y, z'
'-x+1/2, y+1/2, -z+1/2'
'-x, -y, -z'
'x-1/2, -y-1/2, z-1/2'

loop_
_atom_site_label
_atom_site_type_symbol
_atom_site_fract_x
_atom_site_fract_y
_atom_site_fract_z
_atom_site_U_iso_or_equiv
_atom_site_adp_type
_atom_site_occupancy
_atom_site_site_symmetry_order
_atom_site_calc_flag
_atom_site_refinement_flags_posn
_atom_site_refinement_flags_adp
O1 O 0.42015(8) 0.45363(10) 0.58515(5) 0.0241(2) Uani 1 1 d . .
C1 C 0.39065(10) 0.37040(13) 0.62650(8) 0.0222(3) Uani 1 1 d . .
C2 C 0.36394(11) 0.24470(14) 0.60909(9) 0.0279(3) Uani 1 1 d . .
H2 H 0.3683 0.2065 0.5675 0.034 Uiso 1 1 calc R U
C3 C 0.33039(11) 0.17723(14) 0.65576(10) 0.0311(4) Uani 1 1 d . .
H3 H 0.3137 0.0900 0.6464 0.037 Uiso 1 1 calc R U
C4 C 0.32078(11) 0.23366(14) 0.71524(9) 0.0282(3) Uani 1 1 d . .
H4 H 0.2955 0.1865 0.7452 0.034 Uiso 1 1 calc R U
C5 C 0.34865(10) 0.36036(14) 0.73071(8) 0.0219(3) Uani 1 1 d . .
Cl1 Cl 0.33016(3) 0.43606(4) 0.80172(2) 0.02854(10) Uani 1 1 d . .
C6 C 0.38678(10) 0.42784(13) 0.68770(7) 0.0199(3) Uani 1 1 d . .
C7 C 0.42733(9) 0.56139(12) 0.69081(7) 0.0176(2) Uani 1 1 d . .
H7 H 0.3944 0.6243 0.7121 0.021 Uiso 1 1 calc R U
C9 C 0.57671(9) 0.60730(13) 0.80008(7) 0.0181(2) Uani 1 1 d . .
C11 C 0.58469(9) 0.49942(13) 0.85372(7) 0.0198(3) Uani 1 1 d . .
C12 C 0.58113(11) 0.37280(14) 0.83298(8) 0.0249(3) Uani 1 1 d . .
H12 H 0.5671 0.3527 0.7844 0.030 Uiso 1 1 calc R U
C13 C 0.59784(12) 0.27476(16) 0.88258(10) 0.0334(4) Uani 1 1 d . .
H13 H 0.5946 0.1886 0.8675 0.040 Uiso 1 1 calc R U
C14 C 0.61902(13) 0.30202(18) 0.95346(10) 0.0378(4) Uani 1 1 d . .
H14 H 0.6303 0.2350 0.9871 0.045 Uiso 1 1 calc R U
C15 C 0.62364(15) 0.42772(19) 0.97499(9) 0.0397(4) Uani 1 1 d . .
H15 H 0.6382 0.4471 1.0237 0.048 Uiso 1 1 calc R U
C16 C 0.60710(13) 0.52603(17) 0.92575(8) 0.0316(3) Uani 1 1 d . .
H16 H 0.6111 0.6120 0.9412 0.038 Uiso 1 1 calc R U
C21 C 0.68241(10) 0.64041(14) 0.80948(9) 0.0250(3) Uani 1 1 d . .
C22 C 0.72885(13) 0.5816(2) 0.76825(11) 0.0403(4) Uani 1 1 d . .
H22 H 0.6956 0.5204 0.7337 0.048 Uiso 1 1 calc R U
C23 C 0.82408(14) 0.6120(3) 0.77754(16) 0.0608(7) Uani 1 1 d . .
H23 H 0.8550 0.5730 0.7484 0.073 Uiso 1 1 calc R U
C24 C 0.87403(14) 0.6986(3) 0.82883(16) 0.0649(8) Uani 1 1 d . .
H24 H 0.9385 0.7205 0.8342 0.078 Uiso 1 1 calc R U
C25 C 0.82974(14) 0.7531(2) 0.87213(15) 0.0591(7) Uani 1 1 d . .
H25 H 0.8647 0.8099 0.9087 0.071 Uiso 1 1 calc R U
C26 C 0.73408(13) 0.72514(19) 0.86243(12) 0.0422(5) Uani 1 1 d . .
H26 H 0.7037 0.7639 0.8920 0.051 Uiso 1 1 calc R U
C31 C 0.52264(10) 0.72674(13) 0.81067(7) 0.0202(3) Uani 1 1 d . .
C32 C 0.53174(11) 0.83828(14) 0.77560(8) 0.0262(3) Uani 1 1 d . .
H32 H 0.5743 0.8398 0.7493 0.031 Uiso 1 1 calc R U
C33 C 0.47964(12) 0.94703(16) 0.77849(9) 0.0319(3) Uani 1 1 d . .
H33 H 0.4865 1.0219 0.7541 0.038 Uiso 1 1 calc R U
C34 C 0.41750(12) 0.94647(16) 0.81700(9) 0.0331(4) Uani 1 1 d . .
H34 H 0.3832 1.0214 0.8201 0.040 Uiso 1 1 calc R U
C35 C 0.40612(11) 0.83634(16) 0.85057(8) 0.0288(3) Uani 1 1 d . .
H35 H 0.3628 0.8350 0.8762 0.035 Uiso 1 1 calc R U
C36 C 0.45798(10) 0.72651(14) 0.84721(8) 0.0235(3) Uani 1 1 d . .
H36 H 0.4489 0.6509 0.8701 0.028 Uiso 1 1 calc R U
N1 N 0.53239(8) 0.56125(12) 0.72595(6) 0.0194(2) Uani 1 1 d D .
H1N H 0.5562(13) 0.6081(17) 0.6992(9) 0.023 Uiso 1 1 d D U
C8 C 0.40152(10) 0.58094(13) 0.60869(7) 0.0198(3) Uani 1 1 d . .
C41 C 0.46481(11) 0.67713(14) 0.58910(7) 0.0237(3) Uani 1 1 d . .
C42 C 0.54897(14) 0.63980(17) 0.57848(10) 0.0352(4) Uani 1 1 d . .
H42 H 0.5631 0.5518 0.5768 0.042 Uiso 1 1 calc R U
C43 C 0.61267(17) 0.7310(2) 0.57028(12) 0.0458(5) Uani 1 1 d . .
H43 H 0.6706 0.7047 0.5638 0.055 Uiso 1 1 calc R U
C44 C 0.59264(16) 0.85893(19) 0.57142(11) 0.0440(5) Uani 1 1 d . .
H44 H 0.6370 0.9206 0.5666 0.053 Uiso 1 1 calc R U
C45 C 0.50803(15) 0.89699(17) 0.57961(11) 0.0398(4) Uani 1 1 d . .
H45 H 0.4934 0.9852 0.5795 0.048 Uiso 1 1 calc R U
C46 C 0.44385(13) 0.80697(15) 0.58807(9) 0.0316(3) Uani 1 1 d . .
H46 H 0.3853 0.8340 0.5932 0.038 Uiso 1 1 calc R U
C51 C 0.29333(11) 0.60615(13) 0.57358(7) 0.0214(3) Uani 1 1 d . .
C52 C 0.24211(11) 0.68451(15) 0.60395(8) 0.0258(3) Uani 1 1 d . .
H52 H 0.2753 0.7287 0.6466 0.031 Uiso 1 1 calc R U
C53 C 0.14256(12) 0.69895(17) 0.57248(9) 0.0307(3) Uani 1 1 d . .
H53 H 0.1084 0.7523 0.5939 0.037 Uiso 1 1 calc R U
C54 C 0.09362(12) 0.63553(16) 0.51013(9) 0.0324(4) Uani 1 1 d . .
H54 H 0.0256 0.6430 0.4894 0.039 Uiso 1 1 calc R U
C55 C 0.14407(14) 0.56147(17) 0.47830(9) 0.0372(4) Uani 1 1 d . .
H55 H 0.1109 0.5203 0.4347 0.045 Uiso 1 1 calc R U
C56 C 0.24316(13) 0.54633(16) 0.50943(8) 0.0314(4) Uani 1 1 d . .
H56 H 0.2770 0.4949 0.4869 0.038 Uiso 1 1 calc R U

loop_
_atom_site_aniso_label
_atom_site_aniso_U_11
_atom_site_aniso_U_22
_atom_site_aniso_U_33
_atom_site_aniso_U_23
_atom_site_aniso_U_13
_atom_site_aniso_U_12
O1 0.0345(6) 0.0165(4) 0.0215(5) -0.0012(4) 0.0098(4) 0.0041(4)
C1 0.0213(6) 0.0178(6) 0.0237(7) 0.0021(5) 0.0029(5) 0.0034(5)
C2 0.0264(7) 0.0192(6) 0.0323(8) -0.0030(6) 0.0025(6) 0.0042(5)
C3 0.0250(7) 0.0161(6) 0.0446(9) 0.0024(6) 0.0019(7) 0.0001(5)
C4 0.0204(7) 0.0214(7) 0.0383(8) 0.0089(6) 0.0044(6) -0.0010(5)
C5 0.0161(6) 0.0220(6) 0.0236(7) 0.0045(5) 0.0016(5) 0.0006(5)
Cl1 0.02674(18) 0.0326(2) 0.02721(18) 0.00450(14) 0.01041(14) -0.00327(14)
C6 0.0177(6) 0.0173(6) 0.0202(6) 0.0028(5) 0.0008(5) 0.0008(5)
C7 0.0187(6) 0.0175(6) 0.0146(6) 0.0010(4) 0.0032(5) -0.0002(5)
C9 0.0154(6) 0.0172(6) 0.0193(6) 0.0010(5) 0.0030(5) 0.0007(4)
C11 0.0154(6) 0.0209(6) 0.0213(6) 0.0041(5) 0.0039(5) 0.0015(5)
C12 0.0230(7) 0.0224(7) 0.0271(7) 0.0033(6) 0.0056(6) 0.0025(5)
C13 0.0316(8) 0.0237(7) 0.0407(9) 0.0101(7) 0.0069(7) 0.0025(6)
C14 0.0367(9) 0.0363(9) 0.0377(9) 0.0194(7) 0.0094(7) 0.0049(7)
C15 0.0492(11) 0.0422(10) 0.0235(8) 0.0087(7) 0.0073(7) 0.0076(8)
C16 0.0373(9) 0.0290(8) 0.0234(7) 0.0026(6) 0.0040(6) 0.0050(6)
C21 0.0152(6) 0.0222(6) 0.0336(8) 0.0086(6) 0.0033(5) -0.0001(5)
C22 0.0228(8) 0.0479(11) 0.0529(11) 0.0084(9) 0.0166(8) 0.0035(7)
C23 0.0250(9) 0.0793(17) 0.0859(18) 0.0245(14) 0.0289(11) 0.0071(10)
C24 0.0185(8) 0.0671(15) 0.100(2) 0.0374(15) 0.0093(10) -0.0079(9)
C25 0.0249(9) 0.0452(11) 0.0874(18) 0.0089(12) -0.0062(10) -0.0135(8)
C26 0.0238(8) 0.0368(9) 0.0548(12) -0.0026(8) -0.0010(8) -0.0065(7)
C31 0.0175(6) 0.0197(6) 0.0189(6) -0.0016(5) 0.0002(5) 0.0006(5)
C32 0.0248(7) 0.0233(7) 0.0273(7) 0.0022(6) 0.0049(6) 0.0024(5)
C33 0.0298(8) 0.0242(7) 0.0339(8) 0.0037(6) 0.0008(7) 0.0052(6)
C34 0.0254(7) 0.0293(8) 0.0351(9) -0.0045(6) -0.0017(6) 0.0102(6)
C35 0.0183(6) 0.0362(8) 0.0263(7) -0.0078(6) 0.0006(6) 0.0037(6)
C36 0.0190(6) 0.0257(7) 0.0220(7) -0.0027(5) 0.0020(5) -0.0008(5)
N1 0.0174(5) 0.0229(6) 0.0176(5) 0.0006(4) 0.0057(4) -0.0004(4)
C8 0.0277(7) 0.0154(6) 0.0154(6) -0.0005(5) 0.0063(5) 0.0022(5)
C41 0.0332(7) 0.0221(6) 0.0163(6) 0.0023(5) 0.0094(5) 0.0000(6)
C42 0.0494(10) 0.0304(8) 0.0367(9) 0.0019(7) 0.0286(8) 0.0028(7)
C43 0.0561(12) 0.0448(11) 0.0542(12) 0.0040(9) 0.0416(11) -0.0015(9)
C44 0.0583(12) 0.0392(10) 0.0436(11) 0.0055(8) 0.0292(10) -0.0130(9)
C45 0.0547(11) 0.0253(8) 0.0422(10) 0.0052(7) 0.0202(9) -0.0049(8)
C46 0.0386(9) 0.0224(7) 0.0337(8) 0.0035(6) 0.0123(7) 0.0013(6)
C51 0.0273(7) 0.0165(6) 0.0164(6) 0.0015(5) 0.0025(5) 0.0012(5)
C52 0.0270(7) 0.0266(7) 0.0185(6) -0.0027(5) 0.0010(5) 0.0031(6)
C53 0.0276(7) 0.0344(8) 0.0252(7) -0.0006(6) 0.0029(6) 0.0050(6)
C54 0.0283(8) 0.0311(8) 0.0271(8) 0.0043(6) -0.0043(6) -0.0011(6)
C55 0.0418(10) 0.0309(8) 0.0237(8) -0.0048(6) -0.0084(7) -0.0008(7)
C56 0.0409(9) 0.0262(7) 0.0193(7) -0.0047(6) 0.0002(6) 0.0049(6)

loop_
_atom_type_symbol
_atom_type_description
_atom_type_scat_dispersion_real
_atom_type_scat_dispersion_imag
_atom_type_scat_source
C C 0.0033 0.0016 'International Tables Vol C Tables 4.2.6.8 and 6.1.1.4'
H H 0.0000 0.0000 'International Tables Vol C Tables 4.2.6.8 and 6.1.1.4'
N N 0.0061 0.0033 'International Tables Vol C Tables 4.2.6.8 and 6.1.1.4'
O O 0.0106 0.0060 'International Tables Vol C Tables 4.2.6.8 and 6.1.1.4'
Cl Cl 0.1484 0.1585 'International Tables Vol C Tables 4.2.6.8 and 6.1.1.4'

loop_
_geom_angle_atom_site_label_1
_geom_angle_atom_site_label_2
_geom_angle_atom_site_label_3
_geom_angle
C1 O1 C8 104.38(10)
O1 C1 C2 124.96(14)
O1 C1 C6 112.20(12)
C2 C1 C6 122.80(14)
C1 C2 C3 116.69(15)
C1 C2 H2 121.7
C3 C2 H2 121.7
C4 C3 C2 121.94(14)
C4 C3 H3 119.0
C2 C3 H3 119.0
C3 C4 C5 119.36(15)
C3 C4 H4 120.3
C5 C4 H4 120.3
C6 C5 C4 120.16(15)
C6 C5 Cl1 119.63(11)
C4 C5 Cl1 120.14(12)
C5 C6 C1 118.86(13)
C5 C6 C7 133.57(13)
C1 C6 C7 107.56(12)
N1 C7 C6 110.88(11)
N1 C7 C8 109.91(11)
C6 C7 C8 97.28(10)
N1 C7 H7 112.6
C6 C7 H7 112.6
C8 C7 H7 112.6
N1 C9 C11 111.37(11)
N1 C9 C31 109.36(10)
C11 C9 C31 114.86(12)
N1 C9 C21 105.94(11)
C11 C9 C21 104.34(10)
C31 C9 C21 110.52(11)
C12 C11 C16 118.25(14)
C12 C11 C9 120.49(13)
C16 C11 C9 120.83(13)
C11 C12 C13 120.80(15)
C11 C12 H12 119.6
C13 C12 H12 119.6
C14 C13 C12 120.49(16)
C14 C13 H13 119.8
C12 C13 H13 119.8
C13 C14 C15 119.37(16)
C13 C14 H14 120.3
C15 C14 H14 120.3
C14 C15 C16 120.42(17)
C14 C15 H15 119.8
C16 C15 H15 119.8
C15 C16 C11 120.66(16)
C15 C16 H16 119.7
C11 C16 H16 119.7
C22 C21 C26 119.01(16)
C22 C21 C9 120.80(15)
C26 C21 C9 120.10(15)
C21 C22 C23 120.1(2)
C21 C22 H22 120.0
C23 C22 H22 120.0
C24 C23 C22 120.5(2)
C24 C23 H23 119.7
C22 C23 H23 119.7
C25 C24 C23 119.68(19)
C25 C24 H24 120.2
C23 C24 H24 120.2
C24 C25 C26 120.2(2)
C24 C25 H25 119.9
C26 C25 H25 119.9
C25 C26 C21 120.4(2)
C25 C26 H26 119.8
C21 C26 H26 119.8
C36 C31 C32 118.08(13)
C36 C31 C9 123.69(13)
C32 C31 C9 117.90(13)
C33 C32 C31 121.11(15)
C33 C32 H32 119.4
C31 C32 H32 119.4
C32 C33 C34 120.11(16)
C32 C33 H33 119.9
C34 C33 H33 119.9
C35 C34 C33 119.46(15)
C35 C34 H34 120.3
C33 C34 H34 120.3
C34 C35 C36 120.44(16)
C34 C35 H35 119.8
C36 C35 H35 119.8
C31 C36 C35 120.75(15)
C31 C36 H36 119.6
C35 C36 H36 119.6
C7 N1 C9 120.74(11)
C7 N1 H1N 106.3(12)
C9 N1 H1N 107.4(12)
O1 C8 C41 108.65(11)
O1 C8 C51 106.77(11)
C41 C8 C51 113.85(11)
O1 C8 C7 102.34(10)
C41 C8 C7 114.16(11)
C51 C8 C7 110.16(11)
C42 C41 C46 118.62(15)
C42 C41 C8 121.12(14)
C46 C41 C8 119.99(14)
C41 C42 C43 120.18(17)
C41 C42 H42 119.9
C43 C42 H42 119.9
C44 C43 C42 120.70(19)
C44 C43 H43 119.7
C42 C43 H43 119.7
C45 C44 C43 119.64(18)
C45 C44 H44 120.2
C43 C44 H44 120.2
C44 C45 C46 120.27(17)
C44 C45 H45 119.9
C46 C45 H45 119.9
C45 C46 C41 120.52(17)
C45 C46 H46 119.7
C41 C46 H46 119.7
C52 C51 C56 118.27(14)
C52 C51 C8 122.54(12)
C56 C51 C8 119.17(13)
C51 C52 C53 120.81(14)
C51 C52 H52 119.6
C53 C52 H52 119.6
C54 C53 C52 120.05(16)
C54 C53 H53 120.0
C52 C53 H53 120.0
C55 C54 C53 119.59(16)
C55 C54 H54 120.2
C53 C54 H54 120.2
C54 C55 C56 120.66(15)
C54 C55 H55 119.7
C56 C55 H55 119.7
C55 C56 C51 120.54(16)
C55 C56 H56 119.7
C51 C56 H56 119.7

loop_
_geom_bond_atom_site_label_1
_geom_bond_atom_site_label_2
_geom_bond_distance
O1 C1 1.3757(18)
O1 C8 1.4744(16)
C1 C2 1.387(2)
C1 C6 1.389(2)
C2 C3 1.395(2)
C2 H2 0.9500
C3 C4 1.385(3)
C3 H3 0.9500
C4 C5 1.395(2)
C4 H4 0.9500
C5 C6 1.379(2)
C5 Cl1 1.7352(16)
C6 C7 1.5170(19)
C7 N1 1.4693(17)
C7 C8 1.5755(18)
C7 H7 1.0000
C9 N1 1.4883(17)
C9 C11 1.5398(19)
C9 C31 1.5400(19)
C9 C21 1.5476(19)
C11 C12 1.388(2)
C11 C16 1.399(2)
C12 C13 1.395(2)
C12 H12 0.9500
C13 C14 1.380(3)
C13 H13 0.9500
C14 C15 1.383(3)
C14 H14 0.9500
C15 C16 1.392(2)
C15 H15 0.9500
C16 H16 0.9500
C21 C22 1.389(3)
C21 C26 1.396(2)
C22 C23 1.392(3)
C22 H22 0.9500
C23 C24 1.383(4)
C23 H23 0.9500
C24 C25 1.380(4)
C24 H24 0.9500
C25 C26 1.391(3)
C25 H25 0.9500
C26 H26 0.9500
C31 C36 1.391(2)
C31 C32 1.396(2)
C32 C33 1.389(2)
C32 H32 0.9500
C33 C34 1.389(3)
C33 H33 0.9500
C34 C35 1.377(3)
C34 H34 0.9500
C35 C36 1.399(2)
C35 H35 0.9500
C36 H36 0.9500
N1 H1N 0.886(14)
C8 C41 1.517(2)
C8 C51 1.534(2)
C41 C42 1.389(2)
C41 C46 1.396(2)
C42 C43 1.391(3)
C42 H42 0.9500
C43 C44 1.377(3)
C43 H43 0.9500
C44 C45 1.376(3)
C44 H44 0.9500
C45 C46 1.390(2)
C45 H45 0.9500
C46 H46 0.9500
C51 C52 1.392(2)
C51 C56 1.397(2)
C52 C53 1.397(2)
C52 H52 0.9500
C53 C54 1.384(2)
C53 H53 0.9500
C54 C55 1.377(3)
C54 H54 0.9500
C55 C56 1.391(3)
C55 H55 0.9500
C56 H56 0.9500

loop_
_geom_torsion_atom_site_label_1
_geom_torsion_atom_site_label_2
_geom_torsion_atom_site_label_3
_geom_torsion_atom_site_label_4
_geom_torsion
C8 O1 C1 C2 157.24(14)
C8 O1 C1 C6 -20.45(15)
O1 C1 C2 C3 -176.17(13)
C6 C1 C2 C3 1.3(2)
C1 C2 C3 C4 2.3(2)
C2 C3 C4 C5 -2.4(2)
C3 C4 C5 C6 -1.0(2)
C3 C4 C5 Cl1 175.89(11)
C4 C5 C6 C1 4.4(2)
Cl1 C5 C6 C1 -172.54(10)
C4 C5 C6 C7 -176.91(14)
Cl1 C5 C6 C7 6.2(2)
O1 C1 C6 C5 173.14(12)
C2 C1 C6 C5 -4.6(2)
O1 C1 C6 C7 -5.87(16)
C2 C1 C6 C7 176.38(13)
C5 C6 C7 N1 93.74(18)
C1 C6 C7 N1 -87.45(13)
C5 C6 C7 C8 -151.67(15)
C1 C6 C7 C8 27.14(13)
N1 C9 C11 C12 19.83(17)
C31 C9 C11 C12 144.83(13)
C21 C9 C11 C12 -94.03(15)
N1 C9 C11 C16 -167.87(13)
C31 C9 C11 C16 -42.87(18)
C21 C9 C11 C16 78.27(16)
C16 C11 C12 C13 1.1(2)
C9 C11 C12 C13 173.58(14)
C11 C12 C13 C14 -0.5(2)
C12 C13 C14 C15 -0.1(3)
C13 C14 C15 C16 0.0(3)
C14 C15 C16 C11 0.6(3)
C12 C11 C16 C15 -1.1(2)
C9 C11 C16 C15 -173.60(16)
N1 C9 C21 C22 -25.64(18)
C11 C9 C21 C22 92.02(17)
C31 C9 C21 C22 -143.99(15)
N1 C9 C21 C26 157.86(15)
C11 C9 C21 C26 -84.48(17)
C31 C9 C21 C26 39.50(19)
C26 C21 C22 C23 -3.2(3)
C9 C21 C22 C23 -179.75(18)
C21 C22 C23 C24 1.5(3)
C22 C23 C24 C25 1.4(4)
C23 C24 C25 C26 -2.6(4)
C24 C25 C26 C21 0.9(3)
C22 C21 C26 C25 2.0(3)
C9 C21 C26 C25 178.58(17)
N1 C9 C31 C36 104.62(15)
C11 C9 C31 C36 -21.42(18)
C21 C9 C31 C36 -139.13(14)
N1 C9 C31 C32 -68.68(15)
C11 C9 C31 C32 165.27(12)
C21 C9 C31 C32 47.57(17)
C36 C31 C32 C33 1.6(2)
C9 C31 C32 C33 175.28(13)
C31 C32 C33 C34 0.3(2)
C32 C33 C34 C35 -1.8(2)
C33 C34 C35 C36 1.2(2)
C32 C31 C36 C35 -2.1(2)
C9 C31 C36 C35 -175.40(13)
C34 C35 C36 C31 0.7(2)
C6 C7 N1 C9 -103.77(14)
C8 C7 N1 C9 149.83(11)
C11 C9 N1 C7 87.55(14)
C31 C9 N1 C7 -40.47(16)
C21 C9 N1 C7 -159.59(11)
C1 O1 C8 C41 158.03(11)
C1 O1 C8 C51 -78.78(12)
C1 O1 C8 C7 36.97(13)
N1 C7 C8 O1 77.28(13)
C6 C7 C8 O1 -38.09(12)
N1 C7 C8 C41 -39.91(15)
C6 C7 C8 C41 -155.28(12)
N1 C7 C8 C51 -169.46(11)
C6 C7 C8 C51 75.17(12)
O1 C8 C41 C42 -23.13(19)
C51 C8 C41 C42 -141.96(15)
C7 C8 C41 C42 90.36(17)
O1 C8 C41 C46 162.98(13)
C51 C8 C41 C46 44.15(18)
C7 C8 C41 C46 -83.53(17)
C46 C41 C42 C43 2.9(3)
C8 C41 C42 C43 -171.08(17)
C41 C42 C43 C44 -1.0(3)
C42 C43 C44 C45 -1.1(3)
C43 C44 C45 C46 1.2(3)
C44 C45 C46 C41 0.7(3)
C42 C41 C46 C45 -2.7(3)
C8 C41 C46 C45 171.33(15)
O1 C8 C51 C52 151.60(13)
C41 C8 C51 C52 -88.50(17)
C7 C8 C51 C52 41.22(18)
O1 C8 C51 C56 -26.90(17)
C41 C8 C51 C56 92.99(16)
C7 C8 C51 C56 -137.29(14)
C56 C51 C52 C53 2.5(2)
C8 C51 C52 C53 -176.07(14)
C51 C52 C53 C54 -0.3(3)
C52 C53 C54 C55 -2.0(3)
C53 C54 C55 C56 2.2(3)
C54 C55 C56 C51 -0.1(3)
C52 C51 C56 C55 -2.3(2)
C8 C51 C56 C55 176.31(15)
